data_4077902
loop_
_publ_author_name
'Dallanegra, Romaeo'
'Chaplin, Adrian B.'
'Weller, Andrew S.'

_publ_section_title
;
 Rhodium Cyclopentyl Phosphine Complexes of Wide-Bite-Angle Ligands
 DPEphos and Xantphos
;
_journal_issue 7
_journal_name_full Organometallics
_journal_page_first 2720
_journal_paper_doi 10.1021/om201034m
_journal_volume 31
_journal_year 2012
_chemical_formula_moiety 'C51 H53 O P3 Rh, C32 H12 B F24'
_chemical_formula_sum 'C83 H65 B F24 O P3 Rh'
_chemical_formula_weight 1740.98
_chemical_melting_point ?
_space_group_IT_number 2
_symmetry_cell_setting triclinic
_symmetry_space_group_name_Hall '-P 1'
_symmetry_space_group_name_H-M 'P -1'
_atom_sites_solution_hydrogens geom
_atom_sites_solution_primary direct
_atom_sites_solution_secondary difmap
_audit_creation_method SHELXL-97
_cell_angle_alpha 73.4829(4)
_cell_angle_beta 84.0057(4)
_cell_angle_gamma 83.9868(4)
_cell_formula_units_Z 2
_cell_length_a 13.42380(10)
_cell_length_b 14.29540(10)
_cell_length_c 20.7081(2)
_cell_measurement_reflns_used 16065
_cell_measurement_temperature 150(2)
_cell_measurement_theta_max 27.485
_cell_measurement_theta_min 5.097
_cell_volume 3777.28(5)
_computing_cell_refinement 'Denzo/Scalepack (Otwinowski & Minor 1997)'
_computing_data_collection 'Collect (Nonius BV, 1997-2000)'
_computing_data_reduction 'Denzo/Scalepack (Otwinowski & Minor 1997)'
_computing_molecular_graphics 'ORTEP3 (Farrugia, 1997)'
_computing_publication_material 'Bruker SHELXTL'
_computing_structure_refinement 'SHELXL-97 (Sheldrick, 2008)'
_computing_structure_solution 'SIR2004 (Burla et al., 2005)'
_diffrn_ambient_temperature 150(2)
_diffrn_detector_area_resol_mean 9
_diffrn_measured_fraction_theta_full 0.990
_diffrn_measured_fraction_theta_max 0.990
_diffrn_measurement_device '95mm CCD camera on \k-goniostat'
_diffrn_measurement_device_type KappaCCD
_diffrn_measurement_method CCD
_diffrn_radiation_monochromator 'horizonally mounted graphite crystal'
_diffrn_radiation_source 'fine-focus sealed tube'
_diffrn_radiation_type MoK\a
_diffrn_radiation_wavelength 0.71073
_diffrn_reflns_av_R_equivalents 0.0219
_diffrn_reflns_av_sigmaI/netI 0.0404
_diffrn_reflns_limit_h_max 15
_diffrn_reflns_limit_h_min -15
_diffrn_reflns_limit_k_max 17
_diffrn_reflns_limit_k_min -17
_diffrn_reflns_limit_l_max 24
_diffrn_reflns_limit_l_min -24
_diffrn_reflns_number 24027
_diffrn_reflns_theta_full 25.03
_diffrn_reflns_theta_max 25.03
_diffrn_reflns_theta_min 5.09
_exptl_absorpt_coefficient_mu 0.397
_exptl_absorpt_correction_T_max 1.0
_exptl_absorpt_correction_T_min 0.919
_exptl_absorpt_correction_type multi-scan
_exptl_absorpt_process_details 'Denzo/Scalepack (Otwinowski & Minor 1997)'
_exptl_crystal_colour orange
_exptl_crystal_density_diffrn 1.531
_exptl_crystal_density_meas ?
_exptl_crystal_density_method 'not measured'
_exptl_crystal_description block
_exptl_crystal_F_000 1764
_exptl_crystal_size_max 0.20
_exptl_crystal_size_mid 0.15
_exptl_crystal_size_min 0.08
_refine_diff_density_max 0.611
_refine_diff_density_min -0.473
_refine_diff_density_rms 0.055
_refine_ls_extinction_method none
_refine_ls_goodness_of_fit_ref 1.030
_refine_ls_hydrogen_treatment mixed
_refine_ls_matrix_type full
_refine_ls_number_parameters 1136
_refine_ls_number_reflns 13197
_refine_ls_number_restraints 507
_refine_ls_restrained_S_all 1.214
_refine_ls_R_factor_all 0.0427
_refine_ls_R_factor_gt 0.0329
_refine_ls_shift/su_max 0.004
_refine_ls_shift/su_mean 0.000
_refine_ls_structure_factor_coef Fsqd
_refine_ls_weighting_details 'calc w=1/[\s^2^(Fo^2^)+(0.0261P)^2^+3.4294P] where P=(Fo^2^+2Fc^2^)/3'
_refine_ls_weighting_scheme calc
_refine_ls_wR_factor_gt 0.0748
_refine_ls_wR_factor_ref 0.0794
_reflns_number_gt 11257
_reflns_number_total 13197
_reflns_threshold_expression >2sigma(I)
_cod_data_source_file om201034m_si_001.cif
_cod_data_source_block rd5599
_cod_depositor_comments
;
The following automatic conversions were performed:

'_chemical_melting_point' value 'not measured' was changed to '?' -
the value is undefined or not given.

'_symmetry_cell_setting' value
'Triclinic' changed to 'triclinic' according to
/home/saulius/struct/CIF-dictionaries/cif_core.dic dictionary named
'cif_core.dic' version 2.4.1 from 2010-06-29.

Automatic conversion script
Id: cif_fix_values 1715 2011-07-08 13:25:40Z adriana 

The following automatic conversions were performed:

'_exptl_crystal_density_meas' value 'not measured' was changed to '?'
- the value is perceived as not measured.

Automatic conversion script
Id: cif_fix_values 3008 2015-01-20 13:52:24Z robertas 
;
_cod_original_sg_symbol_H-M P-1
_cod_database_code 4077902

loop_
_symmetry_equiv_pos_as_xyz
'x, y, z'
'-x, -y, -z'

loop_
_atom_site_label
_atom_site_type_symbol
_atom_site_fract_x
_atom_site_fract_y
_atom_site_fract_z
_atom_site_U_iso_or_equiv
_atom_site_adp_type
_atom_site_occupancy
_atom_site_symmetry_multiplicity
_atom_site_calc_flag
_atom_site_refinement_flags
_atom_site_disorder_assembly
_atom_site_disorder_group
Rh1 Rh 0.862839(14) 0.193542(14) 0.256778(10) 0.01595(7) Uani 1 1 d . . .
P1 P 0.79496(5) 0.10833(5) 0.20021(3) 0.01893(15) Uani 1 1 d . . .
P2 P 0.77456(5) 0.14458(5) 0.36208(3) 0.01687(14) Uani 1 1 d . . .
P3 P 0.82626(5) 0.36474(5) 0.20506(3) 0.01818(15) Uani 1 1 d . . .
O1 O 0.95199(13) 0.26076(12) 0.31580(8) 0.0187(4) Uani 1 1 d . . .
C1 C 0.9087(2) 0.0328(2) 0.18273(14) 0.0251(6) Uani 1 1 d . . .
H1 H 0.8980 -0.0159 0.1582 0.030 Uiso 1 1 calc R . .
C2 C 0.9522(2) -0.01148(19) 0.25189(15) 0.0261(6) Uani 1 1 d D . .
H2A H 0.9011 -0.0445 0.2866 0.031 Uiso 1 1 calc R . .
H2B H 1.0113 -0.0582 0.2491 0.031 Uiso 1 1 calc R . .
C3 C 0.98117(19) 0.08029(19) 0.26574(14) 0.0226(6) Uani 1 1 d D . .
H3 H 1.013(2) 0.0762(17) 0.3043(12) 0.027 Uiso 1 1 d D . .
C4 C 1.0007(2) 0.1519(2) 0.20307(14) 0.0235(6) Uani 1 1 d D . .
H4 H 1.050(2) 0.1961(18) 0.1968(11) 0.028 Uiso 1 1 d D . .
C5 C 0.9861(2) 0.1066(2) 0.14677(15) 0.0267(6) Uani 1 1 d D . .
H5A H 1.0495 0.0734 0.1323 0.032 Uiso 1 1 calc R . .
H5B H 0.9593 0.1560 0.1072 0.032 Uiso 1 1 calc R . .
C6 C 0.7497(2) 0.1737(2) 0.11801(14) 0.0251(6) Uani 1 1 d . . .
H6 H 0.8056 0.2132 0.0923 0.030 Uiso 1 1 calc R . .
C7 C 0.6562(2) 0.2479(2) 0.11800(16) 0.0316(7) Uani 1 1 d . . .
H7A H 0.6209 0.2360 0.1637 0.038 Uiso 1 1 calc R . .
H7B H 0.6762 0.3160 0.1033 0.038 Uiso 1 1 calc R . .
C8 C 0.5886(3) 0.2303(3) 0.0679(2) 0.0545(10) Uani 1 1 d . . .
H8A H 0.5343 0.1887 0.0920 0.065 Uiso 1 1 calc R . .
H8B H 0.5580 0.2931 0.0403 0.065 Uiso 1 1 calc R . .
C9 C 0.6578(3) 0.1791(3) 0.02396(18) 0.0544(10) Uani 1 1 d . . .
H9A H 0.6969 0.2264 -0.0113 0.065 Uiso 1 1 calc R . .
H9B H 0.6196 0.1427 0.0020 0.065 Uiso 1 1 calc R . .
C10 C 0.7263(3) 0.1095(2) 0.07387(16) 0.0396(8) Uani 1 1 d . . .
H10A H 0.7883 0.0872 0.0503 0.047 Uiso 1 1 calc R . .
H10B H 0.6915 0.0517 0.1012 0.047 Uiso 1 1 calc R . .
C11 C 0.7034(2) 0.0213(2) 0.24781(14) 0.0241(6) Uani 1 1 d . . .
H11 H 0.7129 0.0123 0.2965 0.029 Uiso 1 1 calc R . .
C12 C 0.7158(2) -0.0824(2) 0.23842(17) 0.0334(7) Uani 1 1 d . . .
H12A H 0.7157 -0.0804 0.1902 0.040 Uiso 1 1 calc R . .
H12B H 0.7788 -0.1183 0.2562 0.040 Uiso 1 1 calc R . .
C13 C 0.6229(2) -0.1296(2) 0.27995(17) 0.0371(7) Uani 1 1 d . . .
H13A H 0.6010 -0.1788 0.2602 0.045 Uiso 1 1 calc R . .
H13B H 0.6382 -0.1621 0.3272 0.045 Uiso 1 1 calc R . .
C14 C 0.5414(3) -0.0458(3) 0.2771(2) 0.0482(9) Uani 1 1 d . . .
H14A H 0.4853 -0.0539 0.2522 0.058 Uiso 1 1 calc R . .
H14B H 0.5147 -0.0448 0.3233 0.058 Uiso 1 1 calc R . .
C15 C 0.5902(2) 0.0488(2) 0.24082(17) 0.0353(7) Uani 1 1 d . . .
H15A H 0.5659 0.1013 0.2624 0.042 Uiso 1 1 calc R . .
H15B H 0.5756 0.0709 0.1927 0.042 Uiso 1 1 calc R . .
C16 C 0.82935(19) 0.21458(18) 0.40949(13) 0.0183(5) Uani 1 1 d . . .
C17 C 0.7907(2) 0.21860(19) 0.47413(13) 0.0228(6) Uani 1 1 d . . .
H17 H 0.7365 0.1806 0.4960 0.027 Uiso 1 1 calc R . .
C18 C 0.8299(2) 0.2768(2) 0.50685(14) 0.0257(6) Uani 1 1 d . . .
H18 H 0.8031 0.2782 0.5509 0.031 Uiso 1 1 calc R . .
C19 C 0.9084(2) 0.3331(2) 0.47500(14) 0.0259(6) Uani 1 1 d . . .
H19 H 0.9345 0.3742 0.4970 0.031 Uiso 1 1 calc R . .
C20 C 0.9491(2) 0.32966(19) 0.41147(14) 0.0236(6) Uani 1 1 d . . .
H20 H 1.0031 0.3680 0.3897 0.028 Uiso 1 1 calc R . .
C21 C 0.91008(19) 0.26970(18) 0.38001(13) 0.0189(5) Uani 1 1 d . . .
C22 C 0.94349(19) 0.40580(18) 0.22346(13) 0.0194(5) Uani 1 1 d . . .
C23 C 0.9877(2) 0.4899(2) 0.18405(14) 0.0251(6) Uani 1 1 d . . .
H23 H 0.9514 0.5357 0.1501 0.030 Uiso 1 1 calc R . .
C24 C 1.0839(2) 0.5071(2) 0.19395(15) 0.0291(7) Uani 1 1 d . . .
H24 H 1.1123 0.5654 0.1676 0.035 Uiso 1 1 calc R . .
C25 C 1.1388(2) 0.4401(2) 0.24180(14) 0.0279(6) Uani 1 1 d . . .
H25 H 1.2058 0.4510 0.2468 0.033 Uiso 1 1 calc R . .
C26 C 1.0962(2) 0.3568(2) 0.28263(14) 0.0242(6) Uani 1 1 d . . .
H26 H 1.1332 0.3103 0.3158 0.029 Uiso 1 1 calc R . .
C27 C 0.9991(2) 0.34336(18) 0.27376(13) 0.0203(6) Uani 1 1 d . . .
C28 C 0.80476(19) 0.01853(18) 0.41198(12) 0.0192(5) Uani 1 1 d . . .
C29 C 0.8993(2) -0.00776(19) 0.43670(13) 0.0221(6) Uani 1 1 d . . .
H29 H 0.9451 0.0409 0.4306 0.027 Uiso 1 1 calc R . .
C30 C 0.9274(2) -0.1042(2) 0.47007(14) 0.0278(6) Uani 1 1 d . . .
H30 H 0.9922 -0.1212 0.4866 0.033 Uiso 1 1 calc R . .
C31 C 0.8613(2) -0.1759(2) 0.47935(14) 0.0288(6) Uani 1 1 d . . .
H31 H 0.8804 -0.2417 0.5026 0.035 Uiso 1 1 calc R . .
C32 C 0.7675(2) -0.1516(2) 0.45477(14) 0.0267(6) Uani 1 1 d . . .
H32 H 0.7224 -0.2009 0.4608 0.032 Uiso 1 1 calc R . .
C33 C 0.7392(2) -0.05521(19) 0.42122(13) 0.0214(6) Uani 1 1 d . . .
H33 H 0.6747 -0.0390 0.4043 0.026 Uiso 1 1 calc R . .
C34 C 0.63933(19) 0.16385(18) 0.38022(13) 0.0202(6) Uani 1 1 d . . .
C35 C 0.5858(2) 0.2276(2) 0.32961(15) 0.0291(6) Uani 1 1 d . . .
H35 H 0.6204 0.2595 0.2880 0.035 Uiso 1 1 calc R . .
C36 C 0.4824(2) 0.2455(2) 0.33889(18) 0.0385(8) Uani 1 1 d . . .
H36 H 0.4468 0.2902 0.3041 0.046 Uiso 1 1 calc R . .
C37 C 0.4312(2) 0.1981(2) 0.39890(17) 0.0351(7) Uani 1 1 d . . .
H37 H 0.3604 0.2094 0.4052 0.042 Uiso 1 1 calc R . .
C38 C 0.4836(2) 0.1347(2) 0.44937(16) 0.0299(7) Uani 1 1 d . . .
H38 H 0.4484 0.1021 0.4905 0.036 Uiso 1 1 calc R . .
C39 C 0.5866(2) 0.1177(2) 0.44098(14) 0.0240(6) Uani 1 1 d . . .
H39 H 0.6219 0.0745 0.4766 0.029 Uiso 1 1 calc R . .
C40 C 0.8289(2) 0.42787(19) 0.11473(13) 0.0217(6) Uani 1 1 d . . .
C41 C 0.7812(2) 0.5205(2) 0.08883(14) 0.0288(6) Uani 1 1 d . . .
H41 H 0.7400 0.5514 0.1182 0.035 Uiso 1 1 calc R . .
C42 C 0.7934(2) 0.5678(2) 0.02038(15) 0.0340(7) Uani 1 1 d . . .
H42 H 0.7604 0.6308 0.0031 0.041 Uiso 1 1 calc R . .
C43 C 0.8534(2) 0.5238(2) -0.02259(15) 0.0339(7) Uani 1 1 d . . .
H43 H 0.8616 0.5564 -0.0695 0.041 Uiso 1 1 calc R . .
C44 C 0.9016(2) 0.4323(2) 0.00251(15) 0.0324(7) Uani 1 1 d . . .
H44 H 0.9431 0.4020 -0.0271 0.039 Uiso 1 1 calc R . .
C45 C 0.8898(2) 0.3849(2) 0.07050(14) 0.0266(6) Uani 1 1 d . . .
H45 H 0.9235 0.3221 0.0874 0.032 Uiso 1 1 calc R . .
C46 C 0.7272(2) 0.43464(18) 0.24316(13) 0.0221(6) Uani 1 1 d . . .
C47 C 0.7445(2) 0.4672(2) 0.29768(15) 0.0325(7) Uani 1 1 d . . .
H47 H 0.8107 0.4608 0.3116 0.039 Uiso 1 1 calc R . .
C48 C 0.6659(3) 0.5090(3) 0.33211(18) 0.0455(9) Uani 1 1 d . . .
H48 H 0.6783 0.5307 0.3697 0.055 Uiso 1 1 calc R . .
C49 C 0.5701(3) 0.5190(2) 0.31163(18) 0.0451(9) Uani 1 1 d . . .
H49 H 0.5163 0.5476 0.3351 0.054 Uiso 1 1 calc R . .
C50 C 0.5520(2) 0.4878(2) 0.25729(17) 0.0369(8) Uani 1 1 d . . .
H50 H 0.4859 0.4956 0.2430 0.044 Uiso 1 1 calc R . .
C51 C 0.6297(2) 0.4451(2) 0.22324(15) 0.0287(6) Uani 1 1 d . . .
H51 H 0.6165 0.4228 0.1861 0.034 Uiso 1 1 calc R . .
B200 B 0.2679(2) 0.7621(2) 0.24051(15) 0.0225(7) Uani 1 1 d . . .
C201 C 0.3508(2) 0.7287(2) 0.18573(13) 0.0227(6) Uani 1 1 d . . .
C202 C 0.3385(2) 0.6498(2) 0.16089(14) 0.0247(6) Uani 1 1 d . . .
H202 H 0.2767 0.6198 0.1720 0.030 Uiso 1 1 calc R . .
C203 C 0.4129(2) 0.6132(2) 0.12053(14) 0.0264(6) Uani 1 1 d D A .
C204 C 0.5039(2) 0.6550(2) 0.10271(14) 0.0259(6) Uani 1 1 d . . .
H204 H 0.5548 0.6306 0.0749 0.031 Uiso 1 1 calc R . .
C205 C 0.5186(2) 0.7331(2) 0.12659(14) 0.0251(6) Uani 1 1 d . . .
C206 C 0.4442(2) 0.7689(2) 0.16738(13) 0.0245(6) Uani 1 1 d . . .
H206 H 0.4570 0.8223 0.1833 0.029 Uiso 1 1 calc R . .
C207 C 0.3962(2) 0.5274(2) 0.09696(16) 0.0394(8) Uani 1 1 d D . .
F1 F 0.3621(4) 0.5558(3) 0.0331(2) 0.0663(13) Uani 0.703(8) 1 d PDU A 1
F2 F 0.3275(4) 0.4718(3) 0.1322(2) 0.0662(15) Uani 0.703(8) 1 d PDU A 1
F3 F 0.4792(3) 0.4717(4) 0.0896(3) 0.0642(15) Uani 0.703(8) 1 d PDU A 1
F101 F 0.3853(10) 0.4489(5) 0.1543(4) 0.068(3) Uani 0.297(8) 1 d PDU A 2
F102 F 0.4710(7) 0.4977(7) 0.0614(5) 0.054(3) Uani 0.297(8) 1 d PDU A 2
F103 F 0.3140(7) 0.5369(7) 0.0684(7) 0.078(3) Uani 0.297(8) 1 d PDU A 2
C208 C 0.6179(2) 0.7765(2) 0.11123(16) 0.0334(7) Uani 1 1 d . . .
F4 F 0.66919(14) 0.75939(15) 0.05640(10) 0.0473(5) Uani 1 1 d U . .
F5 F 0.67861(14) 0.74013(16) 0.16146(10) 0.0513(5) Uani 1 1 d U . .
F6 F 0.60938(15) 0.87341(14) 0.10161(12) 0.0536(5) Uani 1 1 d U . .
C209 C 0.2993(2) 0.68917(19) 0.31381(13) 0.0209(6) Uani 1 1 d . . .
C210 C 0.2609(2) 0.59797(19) 0.34293(14) 0.0239(6) Uani 1 1 d . . .
H210 H 0.2149 0.5766 0.3193 0.029 Uiso 1 1 calc R . .
C211 C 0.2876(2) 0.53742(19) 0.40521(14) 0.0259(6) Uani 1 1 d D B .
C212 C 0.3560(2) 0.56409(19) 0.44087(14) 0.0246(6) Uani 1 1 d . . .
H212 H 0.3733 0.5234 0.4838 0.030 Uiso 1 1 calc R . .
C213 C 0.3985(2) 0.65265(19) 0.41176(13) 0.0215(6) Uani 1 1 d . . .
C214 C 0.37115(19) 0.71278(19) 0.34978(13) 0.0207(6) Uani 1 1 d . . .
H214 H 0.4024 0.7723 0.3310 0.025 Uiso 1 1 calc R . .
C215 C 0.2372(2) 0.4446(2) 0.43411(15) 0.0380(8) Uani 1 1 d D . .
F7 F 0.2701(7) 0.3890(5) 0.4908(3) 0.0723(19) Uani 0.73(2) 1 d PDU B 1
F8 F 0.2484(5) 0.3878(3) 0.3906(3) 0.0584(15) Uani 0.73(2) 1 d PDU B 1
F9 F 0.1374(3) 0.4607(4) 0.4439(5) 0.0549(15) Uani 0.73(2) 1 d PDU B 1
F107 F 0.1400(6) 0.4546(11) 0.4241(8) 0.049(4) Uani 0.27(2) 1 d PDU B 2
F108 F 0.2395(12) 0.4142(11) 0.5022(3) 0.052(4) Uani 0.27(2) 1 d PDU B 2
F109 F 0.2776(14) 0.3711(7) 0.4120(10) 0.075(4) Uani 0.27(2) 1 d PDU B 2
C216 C 0.4752(2) 0.6831(2) 0.44708(14) 0.0273(6) Uani 1 1 d . . .
F10 F 0.46652(16) 0.64498(15) 0.51380(9) 0.0502(5) Uani 1 1 d U . .
F11 F 0.56936(14) 0.65661(16) 0.42655(11) 0.0506(5) Uani 1 1 d U . .
F12 F 0.47163(15) 0.78039(12) 0.43568(10) 0.0437(5) Uani 1 1 d U . .
C217 C 0.26933(19) 0.8772(2) 0.23848(13) 0.0224(6) Uani 1 1 d . . .
C218 C 0.2857(2) 0.9504(2) 0.17799(15) 0.0294(6) Uani 1 1 d . . .
H218 H 0.2998 0.9322 0.1371 0.035 Uiso 1 1 calc R . .
C219 C 0.2820(2) 1.0490(2) 0.17569(16) 0.0347(7) Uani 1 1 d D C .
C220 C 0.2627(2) 1.0790(2) 0.23402(16) 0.0328(7) Uani 1 1 d . . .
H220 H 0.2619 1.1460 0.2326 0.039 Uiso 1 1 calc R . .
C221 C 0.2445(2) 1.0083(2) 0.29466(15) 0.0265(6) Uani 1 1 d . . .
C222 C 0.2464(2) 0.91005(19) 0.29621(14) 0.0229(6) Uani 1 1 d . . .
H222 H 0.2315 0.8635 0.3382 0.028 Uiso 1 1 calc R . .
C223 C 0.2981(3) 1.1218(2) 0.10830(19) 0.0535(10) Uani 1 1 d D . .
F13 F 0.2211(3) 1.1426(7) 0.0723(3) 0.099(2) Uani 0.695(14) 1 d PDU C 1
F14 F 0.3781(4) 1.0940(4) 0.0719(2) 0.0513(13) Uani 0.695(14) 1 d PDU C 1
F15 F 0.3233(7) 1.2088(3) 0.1147(2) 0.083(2) Uani 0.695(14) 1 d PDU C 1
F113 F 0.3889(6) 1.1209(11) 0.0804(5) 0.068(4) Uani 0.305(14) 1 d PDU C 2
F114 F 0.2624(14) 1.2111(5) 0.1072(5) 0.087(4) Uani 0.305(14) 1 d PDU C 2
F115 F 0.2409(9) 1.0993(9) 0.0630(4) 0.056(3) Uani 0.305(14) 1 d PDU C 2
C224 C 0.2258(2) 1.0347(2) 0.35960(17) 0.0350(7) Uani 1 1 d . . .
F16 F 0.2052(2) 1.13051(14) 0.35156(12) 0.0646(7) Uani 1 1 d U . .
F17 F 0.30491(15) 1.00808(15) 0.39732(11) 0.0523(5) Uani 1 1 d U . .
F18 F 0.14907(15) 0.99058(15) 0.39897(10) 0.0492(5) Uani 1 1 d U . .
C225 C 0.1523(2) 0.75124(19) 0.22567(14) 0.0219(6) Uani 1 1 d . . .
C226 C 0.1210(2) 0.7798(2) 0.15996(14) 0.0259(6) Uani 1 1 d . . .
H226 H 0.1690 0.8018 0.1230 0.031 Uiso 1 1 calc R . .
C227 C 0.0219(2) 0.7772(2) 0.14713(16) 0.0310(7) Uani 1 1 d D D .
C228 C -0.0503(2) 0.7435(2) 0.19920(17) 0.0324(7) Uani 1 1 d . . .
H228 H -0.1175 0.7396 0.1902 0.039 Uiso 1 1 calc R . .
C229 C -0.0217(2) 0.7157(2) 0.26426(16) 0.0295(7) Uani 1 1 d . . .
C230 C 0.0767(2) 0.72178(19) 0.27713(15) 0.0248(6) Uani 1 1 d . . .
H230 H 0.0932 0.7052 0.3227 0.030 Uiso 1 1 calc R . .
C231 C -0.0080(2) 0.8107(2) 0.07606(18) 0.0457(9) Uani 1 1 d D . .
F19 F -0.0644(3) 0.7439(3) 0.06355(19) 0.0705(14) Uani 0.668(7) 1 d PDU D 1
F20 F -0.0678(5) 0.8896(3) 0.0632(2) 0.0898(19) Uani 0.668(7) 1 d PDU D 1
F21 F 0.0665(3) 0.8158(5) 0.0299(2) 0.0825(18) Uani 0.668(7) 1 d PDU D 1
F119 F 0.0098(9) 0.9077(4) 0.0487(3) 0.074(3) Uani 0.332(7) 1 d PDU D 2
F120 F 0.0511(8) 0.7718(7) 0.0347(4) 0.069(3) Uani 0.332(7) 1 d PDU D 2
F121 F -0.0992(5) 0.8066(10) 0.0673(4) 0.106(3) Uani 0.332(7) 1 d PDU D 2
C232 C -0.0940(2) 0.6748(2) 0.32292(19) 0.0410(8) Uani 1 1 d . . .
F22 F -0.18853(15) 0.68533(18) 0.30662(15) 0.0815(9) Uani 1 1 d U . .
F23 F -0.0925(2) 0.7150(2) 0.37212(15) 0.1078(12) Uani 1 1 d U . .
F24 F -0.07528(16) 0.57915(14) 0.34921(11) 0.0562(6) Uani 1 1 d U . .

loop_
_atom_site_aniso_label
_atom_site_aniso_U_11
_atom_site_aniso_U_22
_atom_site_aniso_U_33
_atom_site_aniso_U_23
_atom_site_aniso_U_13
_atom_site_aniso_U_12
Rh1 0.01474(11) 0.01550(11) 0.01737(11) -0.00398(8) -0.00072(8) -0.00224(7)
P1 0.0184(3) 0.0192(3) 0.0199(3) -0.0059(3) -0.0011(3) -0.0036(3)
P2 0.0158(3) 0.0161(3) 0.0180(3) -0.0036(3) 0.0000(3) -0.0029(3)
P3 0.0176(3) 0.0169(3) 0.0189(3) -0.0034(3) -0.0008(3) -0.0012(3)
O1 0.0210(9) 0.0182(9) 0.0166(9) -0.0034(7) 0.0013(7) -0.0068(7)
C1 0.0243(15) 0.0236(14) 0.0308(15) -0.0137(12) -0.0002(12) -0.0012(11)
C2 0.0220(14) 0.0198(14) 0.0364(16) -0.0088(12) -0.0031(12) 0.0021(11)
C3 0.0160(13) 0.0250(14) 0.0282(15) -0.0103(12) -0.0029(11) 0.0016(11)
C4 0.0154(13) 0.0253(15) 0.0314(15) -0.0114(12) 0.0016(11) -0.0024(11)
C5 0.0223(14) 0.0296(15) 0.0302(16) -0.0141(13) 0.0038(12) -0.0007(12)
C6 0.0267(15) 0.0275(15) 0.0219(14) -0.0061(12) -0.0038(12) -0.0062(12)
C7 0.0276(16) 0.0316(16) 0.0332(16) -0.0030(13) -0.0103(13) -0.0008(13)
C8 0.046(2) 0.065(3) 0.051(2) -0.0049(19) -0.0274(18) -0.0067(19)
C9 0.073(3) 0.059(2) 0.037(2) -0.0111(18) -0.0284(19) -0.009(2)
C10 0.058(2) 0.0383(18) 0.0273(16) -0.0112(14) -0.0125(15) -0.0085(16)
C11 0.0261(15) 0.0258(15) 0.0217(14) -0.0063(11) -0.0023(11) -0.0082(12)
C12 0.0323(17) 0.0216(15) 0.0466(19) -0.0074(13) -0.0052(14) -0.0071(13)
C13 0.0398(19) 0.0297(17) 0.0427(19) -0.0063(14) -0.0026(15) -0.0174(14)
C14 0.0325(19) 0.045(2) 0.065(2) -0.0082(18) 0.0012(17) -0.0185(16)
C15 0.0251(16) 0.0333(17) 0.0479(19) -0.0111(15) 0.0035(14) -0.0100(13)
C16 0.0182(13) 0.0160(13) 0.0197(13) -0.0038(10) -0.0021(10) 0.0008(10)
C17 0.0214(14) 0.0225(14) 0.0232(14) -0.0047(11) 0.0003(11) -0.0024(11)
C18 0.0266(15) 0.0284(15) 0.0232(14) -0.0105(12) 0.0000(12) 0.0013(12)
C19 0.0277(15) 0.0240(15) 0.0287(15) -0.0108(12) -0.0061(12) -0.0012(12)
C20 0.0246(14) 0.0213(14) 0.0255(14) -0.0053(11) -0.0036(11) -0.0059(11)
C21 0.0198(13) 0.0172(13) 0.0185(13) -0.0032(10) -0.0032(10) 0.0018(10)
C22 0.0202(13) 0.0195(13) 0.0194(13) -0.0076(11) 0.0012(11) -0.0022(10)
C23 0.0301(16) 0.0211(14) 0.0236(14) -0.0046(11) -0.0010(12) -0.0050(12)
C24 0.0324(16) 0.0261(15) 0.0293(16) -0.0069(12) 0.0061(13) -0.0156(13)
C25 0.0243(15) 0.0305(16) 0.0316(16) -0.0110(13) 0.0022(12) -0.0114(12)
C26 0.0222(14) 0.0244(14) 0.0263(15) -0.0059(12) -0.0024(11) -0.0050(11)
C27 0.0221(14) 0.0180(13) 0.0213(14) -0.0068(11) 0.0036(11) -0.0052(11)
C28 0.0211(14) 0.0194(13) 0.0159(13) -0.0040(10) 0.0016(10) -0.0021(11)
C29 0.0218(14) 0.0219(14) 0.0237(14) -0.0075(11) -0.0024(11) -0.0022(11)
C30 0.0268(15) 0.0266(15) 0.0296(15) -0.0076(12) -0.0073(12) 0.0037(12)
C31 0.0356(17) 0.0191(14) 0.0280(15) -0.0021(12) -0.0026(13) 0.0017(12)
C32 0.0316(16) 0.0189(14) 0.0283(15) -0.0043(12) 0.0005(12) -0.0055(12)
C33 0.0228(14) 0.0203(14) 0.0209(14) -0.0054(11) -0.0002(11) -0.0027(11)
C34 0.0178(13) 0.0188(13) 0.0255(14) -0.0085(11) -0.0011(11) -0.0020(10)
C35 0.0228(15) 0.0278(15) 0.0325(16) -0.0016(13) -0.0012(12) -0.0031(12)
C36 0.0246(16) 0.0352(18) 0.050(2) -0.0020(15) -0.0094(14) 0.0042(13)
C37 0.0173(15) 0.0338(17) 0.055(2) -0.0162(15) 0.0020(14) -0.0013(13)
C38 0.0247(15) 0.0295(16) 0.0364(17) -0.0124(13) 0.0093(13) -0.0081(12)
C39 0.0238(15) 0.0234(14) 0.0252(14) -0.0080(12) 0.0020(12) -0.0042(11)
C40 0.0207(14) 0.0226(14) 0.0207(14) -0.0029(11) -0.0017(11) -0.0053(11)
C41 0.0306(16) 0.0282(16) 0.0244(15) -0.0037(12) -0.0008(12) 0.0014(12)
C42 0.0375(18) 0.0301(16) 0.0290(16) 0.0001(13) -0.0056(14) 0.0020(13)
C43 0.0396(18) 0.0391(18) 0.0208(15) -0.0021(13) -0.0019(13) -0.0102(14)
C44 0.0357(17) 0.0379(18) 0.0251(15) -0.0115(13) 0.0074(13) -0.0118(14)
C45 0.0272(15) 0.0245(15) 0.0290(15) -0.0086(12) 0.0014(12) -0.0060(12)
C46 0.0241(14) 0.0167(13) 0.0213(14) -0.0006(11) 0.0020(11) 0.0011(11)
C47 0.0318(17) 0.0333(17) 0.0339(17) -0.0137(14) 0.0017(13) -0.0005(13)
C48 0.049(2) 0.048(2) 0.044(2) -0.0258(17) 0.0049(17) 0.0035(17)
C49 0.041(2) 0.042(2) 0.047(2) -0.0142(16) 0.0133(16) 0.0108(15)
C50 0.0249(16) 0.0331(17) 0.0415(19) 0.0018(14) 0.0043(14) 0.0075(13)
C51 0.0248(15) 0.0295(16) 0.0267(15) -0.0016(12) -0.0012(12) 0.0027(12)
B200 0.0207(16) 0.0245(16) 0.0211(16) -0.0038(13) -0.0014(12) -0.0030(13)
C201 0.0209(14) 0.0257(14) 0.0194(13) -0.0024(11) -0.0046(11) 0.0001(11)
C202 0.0201(14) 0.0281(15) 0.0250(15) -0.0050(12) -0.0029(11) -0.0034(11)
C203 0.0256(15) 0.0275(15) 0.0265(15) -0.0087(12) -0.0022(12) -0.0011(12)
C204 0.0229(15) 0.0297(15) 0.0231(14) -0.0055(12) -0.0014(11) 0.0015(12)
C205 0.0219(14) 0.0291(15) 0.0214(14) -0.0015(12) -0.0029(11) -0.0026(12)
C206 0.0240(15) 0.0272(15) 0.0220(14) -0.0057(12) -0.0028(11) -0.0020(12)
C207 0.0304(18) 0.0416(19) 0.051(2) -0.0218(17) 0.0051(16) -0.0067(15)
F1 0.092(3) 0.066(2) 0.053(2) -0.0206(17) -0.022(2) -0.034(2)
F2 0.079(3) 0.054(2) 0.078(3) -0.042(2) 0.045(2) -0.041(2)
F3 0.050(2) 0.063(3) 0.099(4) -0.057(3) -0.012(2) 0.0101(18)
F101 0.094(6) 0.040(4) 0.081(5) -0.030(4) 0.007(5) -0.035(4)
F102 0.062(5) 0.060(5) 0.050(5) -0.039(4) 0.033(4) -0.022(4)
F103 0.071(5) 0.080(5) 0.101(6) -0.046(5) -0.027(5) -0.016(4)
C208 0.0261(16) 0.0396(18) 0.0344(17) -0.0107(14) 0.0047(13) -0.0069(13)
F4 0.0399(11) 0.0607(12) 0.0416(11) -0.0177(9) 0.0195(9) -0.0187(9)
F5 0.0272(10) 0.0778(15) 0.0486(12) -0.0126(11) -0.0077(9) -0.0112(10)
F6 0.0400(11) 0.0395(11) 0.0824(15) -0.0192(10) 0.0107(10) -0.0163(9)
C209 0.0206(14) 0.0207(14) 0.0211(14) -0.0067(11) 0.0000(11) 0.0009(11)
C210 0.0254(15) 0.0215(14) 0.0259(15) -0.0076(11) -0.0057(12) -0.0006(11)
C211 0.0282(15) 0.0166(14) 0.0310(16) -0.0029(12) -0.0046(12) -0.0006(11)
C212 0.0266(15) 0.0214(14) 0.0224(14) -0.0020(11) -0.0030(12) 0.0031(11)
C213 0.0208(14) 0.0197(13) 0.0240(14) -0.0079(11) -0.0015(11) 0.0031(11)
C214 0.0200(14) 0.0180(13) 0.0234(14) -0.0056(11) 0.0017(11) -0.0017(10)
C215 0.042(2) 0.0241(16) 0.044(2) 0.0028(14) -0.0135(16) -0.0067(14)
F7 0.088(4) 0.036(2) 0.079(3) 0.032(2) -0.057(2) -0.030(2)
F8 0.082(3) 0.0210(18) 0.077(3) -0.0132(17) -0.024(2) -0.0103(16)
F9 0.045(2) 0.043(2) 0.070(4) -0.001(2) -0.0009(16) -0.0198(16)
F107 0.049(5) 0.047(5) 0.048(6) 0.009(4) -0.026(4) -0.026(4)
F108 0.053(6) 0.046(6) 0.044(5) 0.015(4) -0.007(4) -0.022(4)
F109 0.086(7) 0.031(5) 0.099(7) -0.014(5) 0.016(6) 0.004(4)
C216 0.0295(16) 0.0241(15) 0.0275(15) -0.0055(12) -0.0057(12) 0.0009(12)
F10 0.0668(14) 0.0584(12) 0.0260(10) -0.0023(9) -0.0157(9) -0.0229(10)
F11 0.0260(10) 0.0704(14) 0.0665(14) -0.0358(11) -0.0129(9) 0.0027(9)
F12 0.0598(13) 0.0281(10) 0.0491(11) -0.0126(8) -0.0230(10) -0.0056(9)
C217 0.0162(13) 0.0252(14) 0.0240(14) -0.0024(11) -0.0048(11) -0.0027(11)
C218 0.0253(15) 0.0318(16) 0.0263(15) -0.0009(12) -0.0024(12) -0.0003(12)
C219 0.0276(16) 0.0273(16) 0.0387(18) 0.0069(13) -0.0007(13) -0.0010(13)
C220 0.0262(16) 0.0197(15) 0.049(2) -0.0022(13) -0.0072(14) -0.0006(12)
C221 0.0207(14) 0.0228(14) 0.0359(16) -0.0064(12) -0.0083(12) 0.0005(11)
C222 0.0194(14) 0.0215(14) 0.0255(14) -0.0022(11) -0.0038(11) -0.0007(11)
C223 0.046(2) 0.037(2) 0.057(2) 0.0157(17) 0.0033(19) -0.0024(17)
F13 0.045(2) 0.113(5) 0.081(3) 0.069(3) -0.011(2) -0.006(3)
F14 0.052(2) 0.042(2) 0.046(2) 0.0062(17) 0.0135(18) -0.0134(17)
F15 0.108(5) 0.0314(19) 0.085(3) 0.0137(17) 0.029(3) -0.014(2)
F113 0.046(5) 0.075(7) 0.069(6) 0.014(4) -0.004(4) -0.037(4)
F114 0.109(7) 0.050(5) 0.073(5) 0.022(4) 0.001(5) 0.011(5)
F115 0.051(5) 0.056(5) 0.043(4) 0.025(4) -0.024(3) -0.008(4)
C224 0.0364(18) 0.0260(16) 0.0452(19) -0.0130(14) -0.0150(15) 0.0056(13)
F16 0.1045(19) 0.0286(11) 0.0655(14) -0.0231(10) -0.0209(13) 0.0157(11)
F17 0.0462(12) 0.0626(13) 0.0579(13) -0.0283(11) -0.0267(10) 0.0062(10)
F18 0.0462(12) 0.0654(13) 0.0431(11) -0.0280(10) 0.0034(9) -0.0069(10)
C225 0.0203(14) 0.0190(13) 0.0265(15) -0.0074(11) -0.0007(11) -0.0009(11)
C226 0.0249(15) 0.0264(15) 0.0264(15) -0.0076(12) -0.0025(12) -0.0011(12)
C227 0.0286(16) 0.0281(16) 0.0393(17) -0.0138(13) -0.0107(13) 0.0045(12)
C228 0.0210(15) 0.0275(16) 0.054(2) -0.0188(15) -0.0077(14) 0.0025(12)
C229 0.0240(15) 0.0177(14) 0.0472(19) -0.0123(13) 0.0039(13) -0.0006(11)
C230 0.0253(15) 0.0195(14) 0.0284(15) -0.0059(12) -0.0005(12) 0.0001(11)
C231 0.037(2) 0.060(2) 0.045(2) -0.0206(18) -0.0183(17) 0.0081(17)
F19 0.088(3) 0.073(3) 0.068(2) -0.034(2) -0.042(2) -0.011(2)
F20 0.140(4) 0.069(3) 0.069(3) -0.038(2) -0.068(3) 0.065(3)
F21 0.063(2) 0.142(5) 0.039(2) -0.010(3) -0.0180(18) -0.021(3)
F119 0.113(6) 0.059(4) 0.047(4) 0.001(3) -0.043(4) 0.000(4)
F120 0.106(6) 0.065(5) 0.048(4) -0.038(4) -0.022(4) 0.025(4)
F121 0.075(5) 0.138(7) 0.096(5) -0.001(5) -0.044(4) -0.016(5)
C232 0.0286(18) 0.0320(18) 0.062(2) -0.0173(17) 0.0124(16) -0.0069(14)
F22 0.0251(11) 0.0687(15) 0.117(2) 0.0222(14) 0.0122(12) -0.0047(10)
F23 0.119(2) 0.129(2) 0.104(2) -0.0867(19) 0.0852(19) -0.080(2)
F24 0.0486(12) 0.0412(12) 0.0618(14) 0.0077(10) 0.0091(10) -0.0013(9)

loop_
_atom_type_symbol
_atom_type_description
_atom_type_scat_dispersion_real
_atom_type_scat_dispersion_imag
_atom_type_scat_source
C C 0.0033 0.0016 'International Tables Vol C Tables 4.2.6.8 and 6.1.1.4'
H H 0.0000 0.0000 'International Tables Vol C Tables 4.2.6.8 and 6.1.1.4'
B B 0.0013 0.0007 'International Tables Vol C Tables 4.2.6.8 and 6.1.1.4'
O O 0.0106 0.0060 'International Tables Vol C Tables 4.2.6.8 and 6.1.1.4'
F F 0.0171 0.0103 'International Tables Vol C Tables 4.2.6.8 and 6.1.1.4'
P P 0.1023 0.0942 'International Tables Vol C Tables 4.2.6.8 and 6.1.1.4'
Rh Rh -1.1178 0.9187 'International Tables Vol C Tables 4.2.6.8 and 6.1.1.4'

loop_
_geom_angle_atom_site_label_1
_geom_angle_atom_site_label_2
_geom_angle_atom_site_label_3
_geom_angle
C3 Rh1 C4 38.65(11)
C3 Rh1 P1 83.67(8)
C4 Rh1 P1 82.57(7)
C3 Rh1 O1 87.09(9)
C4 Rh1 O1 90.22(8)
P1 Rh1 O1 170.76(5)
C3 Rh1 P2 101.20(8)
C4 Rh1 P2 139.55(8)
P1 Rh1 P2 101.00(2)
O1 Rh1 P2 80.76(5)
C3 Rh1 P3 141.91(7)
C4 Rh1 P3 105.71(8)
P1 Rh1 P3 108.95(2)
O1 Rh1 P3 78.52(5)
P2 Rh1 P3 110.83(2)
C6 P1 C1 105.98(13)
C6 P1 C11 109.33(13)
C1 P1 C11 105.76(13)
C6 P1 Rh1 118.08(9)
C1 P1 Rh1 98.25(9)
C11 P1 Rh1 117.35(9)
C34 P2 C28 103.53(12)
C34 P2 C16 104.41(12)
C28 P2 C16 101.57(12)
C34 P2 Rh1 126.32(9)
C28 P2 Rh1 116.02(8)
C16 P2 Rh1 101.64(8)
C46 P3 C40 104.01(12)
C46 P3 C22 103.80(12)
C40 P3 C22 98.44(12)
C46 P3 Rh1 120.36(8)
C40 P3 Rh1 127.55(9)
C22 P3 Rh1 96.75(8)
C27 O1 C21 115.54(18)
C27 O1 Rh1 111.77(14)
C21 O1 Rh1 118.66(14)
C5 C1 C2 101.2(2)
C5 C1 P1 104.97(18)
C2 C1 P1 104.70(18)
C3 C2 C1 100.3(2)
C4 C3 C2 109.0(2)
C4 C3 Rh1 72.43(15)
C2 C3 Rh1 113.90(18)
C3 C4 C5 107.5(2)
C3 C4 Rh1 68.91(15)
C5 C4 Rh1 115.15(18)
C4 C5 C1 100.7(2)
C10 C6 C7 105.7(2)
C10 C6 P1 116.0(2)
C7 C6 P1 116.6(2)
C8 C7 C6 105.2(3)
C9 C8 C7 104.9(3)
C8 C9 C10 103.3(3)
C9 C10 C6 102.5(3)
C12 C11 C15 102.1(2)
C12 C11 P1 117.6(2)
C15 C11 P1 119.7(2)
C13 C12 C11 102.7(2)
C14 C13 C12 105.8(2)
C15 C14 C13 106.9(3)
C14 C15 C11 104.1(3)
C21 C16 C17 117.4(2)
C21 C16 P2 119.84(19)
C17 C16 P2 122.7(2)
C18 C17 C16 121.3(2)
C17 C18 C19 119.7(3)
C20 C19 C18 120.4(3)
C19 C20 C21 119.1(2)
C20 C21 C16 122.1(2)
C20 C21 O1 121.2(2)
C16 C21 O1 116.7(2)
C27 C22 C23 116.8(2)
C27 C22 P3 118.47(19)
C23 C22 P3 124.1(2)
C24 C23 C22 120.7(3)
C25 C24 C23 120.5(3)
C24 C25 C26 120.1(3)
C27 C26 C25 118.3(3)
C26 C27 C22 123.4(2)
C26 C27 O1 119.9(2)
C22 C27 O1 116.7(2)
C29 C28 C33 118.2(2)
C29 C28 P2 119.38(19)
C33 C28 P2 122.2(2)
C30 C29 C28 120.8(3)
C31 C30 C29 120.1(3)
C32 C31 C30 120.0(3)
C31 C32 C33 120.0(3)
C32 C33 C28 120.8(3)
C35 C34 C39 118.4(3)
C35 C34 P2 117.1(2)
C39 C34 P2 124.4(2)
C34 C35 C36 120.9(3)
C37 C36 C35 120.0(3)
C38 C37 C36 119.6(3)
C37 C38 C39 120.8(3)
C38 C39 C34 120.3(3)
C41 C40 C45 118.5(3)
C41 C40 P3 123.3(2)
C45 C40 P3 117.9(2)
C42 C41 C40 120.4(3)
C43 C42 C41 120.2(3)
C42 C43 C44 120.0(3)
C45 C44 C43 120.1(3)
C44 C45 C40 120.8(3)
C47 C46 C51 118.8(3)
C47 C46 P3 120.7(2)
C51 C46 P3 120.0(2)
C46 C47 C48 120.6(3)
C49 C48 C47 119.8(3)
C50 C49 C48 120.2(3)
C49 C50 C51 120.3(3)
C50 C51 C46 120.3(3)
C217 B200 C201 113.2(2)
C217 B200 C225 104.6(2)
C201 B200 C225 111.9(2)
C217 B200 C209 111.2(2)
C201 B200 C209 103.7(2)
C225 B200 C209 112.4(2)
C202 C201 C206 115.4(2)
C202 C201 B200 121.8(2)
C206 C201 B200 122.3(2)
C203 C202 C201 122.7(3)
C204 C203 C202 120.6(3)
C204 C203 C207 119.2(2)
C202 C203 C207 120.2(2)
C205 C204 C203 118.1(3)
C204 C205 C206 121.1(3)
C204 C205 C208 119.5(3)
C206 C205 C208 119.4(3)
C205 C206 C201 122.1(3)
F103 C207 F102 111.3(5)
F103 C207 F2 65.6(5)
F102 C207 F2 124.1(5)
F103 C207 F3 128.9(5)
F102 C207 F3 27.0(5)
F2 C207 F3 108.8(4)
F103 C207 F1 40.3(5)
F102 C207 F1 77.8(5)
F2 C207 F1 102.6(3)
F3 C207 F1 103.1(3)
F103 C207 F101 105.0(5)
F102 C207 F101 103.9(5)
F2 C207 F101 40.0(4)
F3 C207 F101 79.0(5)
F1 C207 F101 136.4(5)
F103 C207 C203 113.6(4)
F102 C207 C203 115.2(5)
F2 C207 C203 116.0(3)
F3 C207 C203 113.5(3)
F1 C207 C203 111.7(3)
F101 C207 C203 106.7(4)
F4 C208 F6 107.0(2)
F4 C208 F5 105.5(2)
F6 C208 F5 105.7(3)
F4 C208 C205 113.0(3)
F6 C208 C205 112.8(3)
F5 C208 C205 112.3(2)
C210 C209 C214 115.2(2)
C210 C209 B200 123.1(2)
C214 C209 B200 121.6(2)
C211 C210 C209 122.5(3)
C212 C211 C210 121.1(3)
C212 C211 C215 120.6(2)
C210 C211 C215 118.3(3)
C211 C212 C213 117.7(3)
C214 C213 C212 120.9(3)
C214 C213 C216 119.4(2)
C212 C213 C216 119.7(2)
C213 C214 C209 122.5(2)
F109 C215 F7 81.9(8)
F109 C215 F107 107.4(6)
F7 C215 F107 121.0(7)
F109 C215 F9 121.6(8)
F7 C215 F9 107.9(4)
F107 C215 F9 19.0(8)
F109 C215 F108 105.9(6)
F7 C215 F108 25.6(6)
F107 C215 F108 104.4(6)
F9 C215 F108 87.6(7)
F109 C215 F8 26.0(9)
F7 C215 F8 105.9(4)
F107 C215 F8 86.3(8)
F9 C215 F8 103.7(3)
F108 C215 F8 127.3(6)
F109 C215 C211 114.6(5)
F7 C215 C211 114.8(3)
F107 C215 C211 113.0(6)
F9 C215 C211 112.2(3)
F108 C215 C211 110.9(5)
F8 C215 C211 111.5(3)
F10 C216 F12 106.7(2)
F10 C216 F11 105.9(2)
F12 C216 F11 105.2(2)
F10 C216 C213 113.4(2)
F12 C216 C213 112.5(2)
F11 C216 C213 112.5(2)
C222 C217 C218 115.4(3)
C222 C217 B200 122.3(2)
C218 C217 B200 122.1(2)
C219 C218 C217 122.3(3)
C220 C219 C218 121.0(3)
C220 C219 C223 120.9(3)
C218 C219 C223 118.1(3)
C219 C220 C221 118.1(3)
C220 C221 C222 120.4(3)
C220 C221 C224 121.1(3)
C222 C221 C224 118.4(3)
C221 C222 C217 122.7(3)
F113 C223 F13 121.3(7)
F113 C223 F114 111.0(6)
F13 C223 F114 72.7(6)
F113 C223 F14 22.1(7)
F13 C223 F14 109.2(4)
F114 C223 F14 127.9(6)
F113 C223 F15 81.2(6)
F13 C223 F15 106.2(4)
F114 C223 F15 36.6(6)
F14 C223 F15 102.6(3)
F113 C223 F115 104.3(6)
F13 C223 F115 30.5(4)
F114 C223 F115 102.6(5)
F14 C223 F115 85.8(6)
F15 C223 F115 132.2(5)
F113 C223 C219 115.5(6)
F13 C223 C219 114.9(3)
F114 C223 C219 113.7(5)
F14 C223 C219 111.7(3)
F15 C223 C219 111.4(3)
F115 C223 C219 108.4(4)
F16 C224 F18 106.3(3)
F16 C224 F17 106.2(2)
F18 C224 F17 105.1(3)
F16 C224 C221 113.4(3)
F18 C224 C221 112.8(2)
F17 C224 C221 112.4(3)
C230 C225 C226 115.4(3)
C230 C225 B200 122.9(2)
C226 C225 B200 121.5(2)
C227 C226 C225 122.1(3)
C228 C227 C226 121.1(3)
C228 C227 C231 119.0(3)
C226 C227 C231 119.9(3)
C229 C228 C227 118.0(3)
C228 C229 C230 120.8(3)
C228 C229 C232 121.2(3)
C230 C229 C232 117.9(3)
C229 C230 C225 122.6(3)
F121 C231 F20 59.9(5)
F121 C231 F21 125.5(6)
F20 C231 F21 111.3(4)
F121 C231 F120 110.6(6)
F20 C231 F120 129.6(5)
F21 C231 F120 29.3(4)
F121 C231 F19 43.7(6)
F20 C231 F19 102.3(3)
F21 C231 F19 102.4(4)
F120 C231 F19 76.0(5)
F121 C231 F119 104.7(5)
F20 C231 F119 48.1(4)
F21 C231 F119 71.8(5)
F120 C231 F119 99.9(5)
F19 C231 F119 137.9(4)
F121 C231 C227 117.2(5)
F20 C231 C227 114.2(3)
F21 C231 C227 114.6(3)
F120 C231 C227 113.2(5)
F19 C231 C227 110.6(3)
F119 C231 C227 109.4(4)
F23 C232 F24 106.5(3)
F23 C232 F22 107.0(3)
F24 C232 F22 104.7(3)
F23 C232 C229 112.7(3)
F24 C232 C229 112.4(3)
F22 C232 C229 113.0(3)

loop_
_geom_bond_atom_site_label_1
_geom_bond_atom_site_label_2
_geom_bond_distance
Rh1 C3 2.128(3)
Rh1 C4 2.175(3)
Rh1 P1 2.2256(7)
Rh1 O1 2.2503(17)
Rh1 P2 2.3270(7)
Rh1 P3 2.3969(7)
P1 C6 1.826(3)
P1 C1 1.841(3)
P1 C11 1.844(3)
P2 C34 1.823(3)
P2 C28 1.832(3)
P2 C16 1.836(3)
P3 C46 1.827(3)
P3 C40 1.830(3)
P3 C22 1.847(3)
O1 C27 1.417(3)
O1 C21 1.423(3)
C1 C5 1.539(4)
C1 C2 1.541(4)
C2 C3 1.516(4)
C3 C4 1.425(4)
C4 C5 1.524(4)
C6 C10 1.541(4)
C6 C7 1.556(4)
C7 C8 1.535(4)
C8 C9 1.512(6)
C9 C10 1.525(5)
C11 C12 1.540(4)
C11 C15 1.541(4)
C12 C13 1.540(4)
C13 C14 1.527(5)
C14 C15 1.525(4)
C16 C21 1.391(4)
C16 C17 1.399(4)
C17 C18 1.383(4)
C18 C19 1.388(4)
C19 C20 1.383(4)
C20 C21 1.384(4)
C22 C27 1.390(4)
C22 C23 1.398(4)
C23 C24 1.386(4)
C24 C25 1.381(4)
C25 C26 1.388(4)
C26 C27 1.376(4)
C28 C29 1.393(4)
C28 C33 1.402(4)
C29 C30 1.388(4)
C30 C31 1.384(4)
C31 C32 1.380(4)
C32 C33 1.389(4)
C34 C35 1.386(4)
C34 C39 1.400(4)
C35 C36 1.388(4)
C36 C37 1.384(5)
C37 C38 1.375(4)
C38 C39 1.380(4)
C40 C41 1.394(4)
C40 C45 1.394(4)
C41 C42 1.387(4)
C42 C43 1.378(4)
C43 C44 1.380(4)
C44 C45 1.378(4)
C46 C47 1.386(4)
C46 C51 1.394(4)
C47 C48 1.390(4)
C48 C49 1.378(5)
C49 C50 1.374(5)
C50 C51 1.384(4)
B200 C217 1.636(4)
B200 C201 1.639(4)
B200 C225 1.644(4)
B200 C209 1.646(4)
C201 C202 1.398(4)
C201 C206 1.405(4)
C202 C203 1.390(4)
C203 C204 1.385(4)
C203 C207 1.489(4)
C204 C205 1.383(4)
C205 C206 1.392(4)
C205 C208 1.494(4)
C207 F103 1.282(6)
C207 F102 1.290(6)
C207 F2 1.303(4)
C207 F3 1.321(4)
C207 F1 1.379(4)
C207 F101 1.389(6)
C208 F4 1.335(3)
C208 F6 1.337(4)
C208 F5 1.341(4)
C209 C210 1.399(4)
C209 C214 1.400(4)
C210 C211 1.392(4)
C211 C212 1.381(4)
C211 C215 1.494(4)
C212 C213 1.392(4)
C213 C214 1.388(4)
C213 C216 1.488(4)
C215 F109 1.308(6)
C215 F7 1.308(4)
C215 F107 1.329(7)
C215 F9 1.339(4)
C215 F108 1.355(6)
C215 F8 1.361(4)
C216 F10 1.331(3)
C216 F12 1.340(3)
C216 F11 1.342(3)
C217 C222 1.399(4)
C217 C218 1.399(4)
C218 C219 1.393(4)
C219 C220 1.384(5)
C219 C223 1.495(4)
C220 C221 1.387(4)
C221 C222 1.393(4)
C221 C224 1.488(4)
C223 F113 1.293(7)
C223 F13 1.297(5)
C223 F114 1.312(6)
C223 F14 1.339(5)
C223 F15 1.368(5)
C223 F115 1.396(6)
C224 F16 1.334(3)
C224 F18 1.339(4)
C224 F17 1.342(4)
C225 C230 1.396(4)
C225 C226 1.401(4)
C226 C227 1.390(4)
C227 C228 1.385(4)
C227 C231 1.496(5)
C228 C229 1.375(4)
C229 C230 1.392(4)
C229 C232 1.493(4)
C231 F121 1.266(6)
C231 F20 1.293(4)
C231 F21 1.303(5)
C231 F120 1.306(6)
C231 F19 1.373(4)
C231 F119 1.377(6)
C232 F23 1.306(4)
C232 F24 1.328(4)
C232 F22 1.329(4)
